data_4024540
loop_
_publ_author_name
'Kerstin Rohr'
'Robert Herre'
'Rainer Mahrwald'

_publ_section_title
;
Toward Asymmetric Aldol-Tishchenko Reactions with Enolizable Aldehydes:
Access to Defined Configured Stereotriads, Tetrads, and Stereopentads
;
_journal_name_full 'Journal of Organic Chemistry'
_journal_page_first 3744
_journal_page_last 3749
_journal_paper_doi 10.1021/jo9003635
_journal_volume 74
_journal_year 2009
_chemical_absolute_configuration syn
_chemical_formula_moiety 'C18 H36 O5 Si'
_chemical_formula_sum 'C18 H36 O5 Si'
_chemical_formula_weight 360.56
_chemical_name_systematic
; 
  (4S,5S,6S)-6-(tert-butyldimethylsilyloxy)-6-((S)-2,2-
dimetyhl-1,3-dioxolan-4-yl)-
5-hydroxy-4-methylhexan-3-one 
;
_space_group_IT_number 4
_symmetry_cell_setting monoclinic
_symmetry_space_group_name_Hall 'P 2yb'
_symmetry_space_group_name_H-M 'P 1 21 1'
_atom_sites_solution_hydrogens geom
_atom_sites_solution_primary direct
_atom_sites_solution_secondary difmap
_audit_creation_method SHELXL-97
_cell_angle_alpha 90.00
_cell_angle_beta 100.22(2)
_cell_angle_gamma 90.00
_cell_formula_units_Z 2
_cell_length_a 11.801(2)
_cell_length_b 6.6536(8)
_cell_length_c 13.944(3)
_cell_measurement_reflns_used 2000
_cell_measurement_temperature 180(2)
_cell_measurement_theta_max 25
_cell_measurement_theta_min 5
_cell_volume 1077.6(3)
_computing_structure_refinement 'SHELXL-97 (Sheldrick, 1997)'
_computing_structure_solution 'SHELXS-97 (Sheldrick, 1990)'
_diffrn_ambient_temperature 180(2)
_diffrn_measured_fraction_theta_full 0.988
_diffrn_measured_fraction_theta_max 0.988
_diffrn_radiation_monochromator graphite
_diffrn_radiation_source 'fine-focus sealed tube'
_diffrn_radiation_type MoK\a
_diffrn_radiation_wavelength 0.71073
_diffrn_reflns_av_R_equivalents 0.0186
_diffrn_reflns_av_sigmaI/netI 0.0323
_diffrn_reflns_limit_h_max 14
_diffrn_reflns_limit_h_min -14
_diffrn_reflns_limit_k_max 7
_diffrn_reflns_limit_k_min -7
_diffrn_reflns_limit_l_max 16
_diffrn_reflns_limit_l_min -16
_diffrn_reflns_number 7237
_diffrn_reflns_theta_full 25.25
_diffrn_reflns_theta_max 25.25
_diffrn_reflns_theta_min 2.97
_exptl_absorpt_coefficient_mu 0.130
_exptl_absorpt_correction_T_max 0.9922
_exptl_absorpt_correction_T_min 0.9744
_exptl_absorpt_correction_type none
_exptl_crystal_colour colorless
_exptl_crystal_density_diffrn 1.111
_exptl_crystal_density_method none
_exptl_crystal_description needle
_exptl_crystal_F_000 396
_exptl_crystal_size_max 0.20
_exptl_crystal_size_mid 0.08
_exptl_crystal_size_min 0.06
_refine_diff_density_max 0.181
_refine_diff_density_min -0.124
_refine_diff_density_rms 0.027
_refine_ls_abs_structure_details 'Flack H D (1983), Acta Cryst. A39, 876-881'
_refine_ls_abs_structure_Flack -0.05(8)
_refine_ls_extinction_method none
_refine_ls_goodness_of_fit_ref 0.979
_refine_ls_hydrogen_treatment constr
_refine_ls_matrix_type full
_refine_ls_number_parameters 227
_refine_ls_number_reflns 3819
_refine_ls_number_restraints 1
_refine_ls_restrained_S_all 0.979
_refine_ls_R_factor_all 0.0293
_refine_ls_R_factor_gt 0.0254
_refine_ls_shift/su_max 0.001
_refine_ls_shift/su_mean 0.000
_refine_ls_structure_factor_coef Fsqd
_refine_ls_weighting_details 'calc w=1/[\s^2^(Fo^2^)+(0.0410P)^2^] where P=(Fo^2^+2Fc^2^)/3'
_refine_ls_weighting_scheme calc
_refine_ls_wR_factor_gt 0.0620
_refine_ls_wR_factor_ref 0.0631
_reflns_number_gt 3470
_reflns_number_total 3819
_reflns_threshold_expression I>2sigma(I)
_cod_data_source_file jo9003635_si_001.cif
_cod_data_source_block mahr32a
_cod_original_sg_symbol_H-M 'P 21'
_cod_database_code 4024540

loop_
_symmetry_equiv_pos_as_xyz
'x, y, z'
'-x, y+1/2, -z'

loop_
_atom_site_label
_atom_site_type_symbol
_atom_site_fract_x
_atom_site_fract_y
_atom_site_fract_z
_atom_site_U_iso_or_equiv
_atom_site_adp_type
_atom_site_occupancy
_atom_site_symmetry_multiplicity
_atom_site_calc_flag
_atom_site_refinement_flags
_atom_site_disorder_assembly
_atom_site_disorder_group
C1 C 0.04713(16) 0.5447(3) 0.17428(12) 0.0411(4) Uani 1 1 d . . .
H1A H 0.1053 0.5200 0.1335 0.062 Uiso 1 1 calc R . .
H1B H -0.0297 0.5191 0.1363 0.062 Uiso 1 1 calc R . .
H1C H 0.0608 0.4550 0.2309 0.062 Uiso 1 1 calc R . .
C2 C 0.03609(15) 0.9859(3) 0.11111(11) 0.0396(4) Uani 1 1 d . . .
H2A H 0.0487 1.1242 0.1347 0.059 Uiso 1 1 calc R . .
H2B H -0.0425 0.9725 0.0745 0.059 Uiso 1 1 calc R . .
H2C H 0.0912 0.9533 0.0685 0.059 Uiso 1 1 calc R . .
C3 C -0.05567(12) 0.8564(3) 0.29626(10) 0.0319(4) Uani 1 1 d . . .
C4 C -0.05594(15) 1.0777(3) 0.32674(13) 0.0448(4) Uani 1 1 d . . .
H4A H -0.1114 1.0970 0.3705 0.067 Uiso 1 1 calc R . .
H4B H -0.0777 1.1619 0.2687 0.067 Uiso 1 1 calc R . .
H4C H 0.0211 1.1157 0.3605 0.067 Uiso 1 1 calc R . .
C5 C -0.17605(13) 0.8035(4) 0.24003(13) 0.0567(5) Uani 1 1 d . . .
H5A H -0.2335 0.8295 0.2813 0.085 Uiso 1 1 calc R . .
H5B H -0.1783 0.6611 0.2219 0.085 Uiso 1 1 calc R . .
H5C H -0.1931 0.8861 0.1811 0.085 Uiso 1 1 calc R . .
C6 C -0.02916(16) 0.7261(4) 0.38846(13) 0.0512(5) Uani 1 1 d . . .
H6A H 0.0466 0.7624 0.4255 0.077 Uiso 1 1 calc R . .
H6B H -0.0291 0.5840 0.3699 0.077 Uiso 1 1 calc R . .
H6C H -0.0881 0.7488 0.4288 0.077 Uiso 1 1 calc R . .
C7 C 0.28782(11) 0.9315(2) 0.27959(9) 0.0236(3) Uani 1 1 d . . .
H7 H 0.2754 1.0643 0.2458 0.028 Uiso 1 1 calc R . .
C8 C 0.35190(11) 0.7896(3) 0.22167(9) 0.0265(3) Uani 1 1 d . . .
H8 H 0.3701 0.6609 0.2582 0.032 Uiso 1 1 calc R . .
C9 C 0.35000(13) 0.6901(3) 0.06208(11) 0.0420(5) Uani 1 1 d . . .
C10 C 0.31025(17) 0.8012(5) -0.03219(12) 0.0745(7) Uani 1 1 d . . .
H10A H 0.2299 0.7663 -0.0578 0.112 Uiso 1 1 calc R . .
H10B H 0.3585 0.7631 -0.0796 0.112 Uiso 1 1 calc R . .
H10C H 0.3165 0.9463 -0.0204 0.112 Uiso 1 1 calc R . .
C11 C 0.34852(19) 0.4636(4) 0.05158(16) 0.0669(7) Uani 1 1 d . . .
H11A H 0.3748 0.4018 0.1155 0.100 Uiso 1 1 calc R . .
H11B H 0.3999 0.4237 0.0069 0.100 Uiso 1 1 calc R . .
H11C H 0.2700 0.4187 0.0256 0.100 Uiso 1 1 calc R . .
C12 C 0.45926(12) 0.8702(3) 0.18828(10) 0.0358(4) Uani 1 1 d . . .
H12A H 0.4509 1.0145 0.1711 0.043 Uiso 1 1 calc R . .
H12B H 0.5285 0.8515 0.2391 0.043 Uiso 1 1 calc R . .
C13 C 0.35417(11) 0.9604(2) 0.38385(9) 0.0217(3) Uani 1 1 d . . .
H13 H 0.3643 0.8260 0.4162 0.026 Uiso 1 1 calc R . .
C14 C 0.28941(12) 1.0991(2) 0.44504(9) 0.0245(3) Uani 1 1 d . . .
H14 H 0.2078 1.0516 0.4363 0.029 Uiso 1 1 calc R . .
C15 C 0.28769(14) 1.3174(3) 0.41277(11) 0.0391(4) Uani 1 1 d . . .
H15A H 0.2474 1.3987 0.4548 0.059 Uiso 1 1 calc R . .
H15B H 0.2477 1.3280 0.3451 0.059 Uiso 1 1 calc R . .
H15C H 0.3669 1.3661 0.4176 0.059 Uiso 1 1 calc R . .
C16 C 0.34237(11) 1.0736(2) 0.55191(9) 0.0258(3) Uani 1 1 d . . .
C17 C 0.31674(16) 0.8843(3) 0.60129(11) 0.0421(4) Uani 1 1 d . . .
H17A H 0.3417 0.7694 0.5650 0.051 Uiso 1 1 calc R . .
H17B H 0.2322 0.8738 0.5965 0.051 Uiso 1 1 calc R . .
C18 C 0.37166(17) 0.8635(3) 0.70695(11) 0.0467(5) Uani 1 1 d . . .
H18A H 0.4556 0.8626 0.7127 0.070 Uiso 1 1 calc R . .
H18B H 0.3465 0.7374 0.7329 0.070 Uiso 1 1 calc R . .
H18C H 0.3486 0.9768 0.7440 0.070 Uiso 1 1 calc R . .
O1 O 0.18008(7) 0.84676(17) 0.29077(6) 0.0287(3) Uani 1 1 d . . .
O2 O 0.27912(8) 0.75112(19) 0.12991(7) 0.0368(3) Uani 1 1 d . . .
O3 O 0.46496(9) 0.7493(2) 0.10402(7) 0.0487(4) Uani 1 1 d . . .
O4 O 0.46500(8) 1.04388(17) 0.38328(7) 0.0308(2) Uani 1 1 d . . .
H4 H 0.5154 0.9546 0.3982 0.046 Uiso 1 1 calc R . .
O5 O 0.40195(11) 1.2025(2) 0.59665(8) 0.0479(3) Uani 1 1 d . . .
Si1 Si 0.05660(3) 0.81095(6) 0.21637(2) 0.02307(10) Uani 1 1 d . . .

loop_
_atom_site_aniso_label
_atom_site_aniso_U_11
_atom_site_aniso_U_22
_atom_site_aniso_U_33
_atom_site_aniso_U_23
_atom_site_aniso_U_13
_atom_site_aniso_U_12
C1 0.0491(10) 0.0357(11) 0.0386(8) -0.0094(7) 0.0077(7) -0.0087(8)
C2 0.0407(9) 0.0459(12) 0.0326(8) 0.0091(7) 0.0075(7) 0.0057(8)
C3 0.0219(7) 0.0415(13) 0.0335(7) 0.0033(7) 0.0079(5) -0.0012(7)
C4 0.0341(9) 0.0507(12) 0.0534(10) -0.0084(9) 0.0182(7) 0.0077(8)
C5 0.0240(8) 0.0858(16) 0.0608(10) -0.0027(13) 0.0095(7) -0.0129(11)
C6 0.0472(10) 0.0678(15) 0.0445(10) 0.0155(9) 0.0240(8) 0.0012(9)
C7 0.0187(6) 0.0305(9) 0.0220(6) 0.0022(6) 0.0045(5) -0.0025(6)
C8 0.0233(6) 0.0369(10) 0.0193(6) 0.0004(6) 0.0040(5) -0.0005(7)
C9 0.0309(8) 0.0738(14) 0.0228(7) -0.0090(8) 0.0089(6) 0.0026(8)
C10 0.0604(11) 0.135(2) 0.0273(8) 0.0084(13) 0.0055(7) 0.0048(17)
C11 0.0581(13) 0.0810(18) 0.0651(13) -0.0287(12) 0.0204(10) 0.0077(12)
C12 0.0251(7) 0.0609(13) 0.0228(7) 0.0018(6) 0.0079(5) -0.0016(7)
C13 0.0191(6) 0.0239(8) 0.0222(6) 0.0011(6) 0.0038(5) -0.0025(6)
C14 0.0197(6) 0.0299(9) 0.0237(6) -0.0003(6) 0.0032(5) -0.0001(6)
C15 0.0484(9) 0.0324(9) 0.0355(7) 0.0014(8) 0.0042(6) 0.0111(9)
C16 0.0201(7) 0.0340(9) 0.0241(6) -0.0043(6) 0.0061(5) 0.0013(6)
C17 0.0532(10) 0.0410(11) 0.0314(8) 0.0039(7) 0.0053(7) -0.0048(8)
C18 0.0659(11) 0.0493(14) 0.0275(7) 0.0065(7) 0.0152(7) 0.0180(9)
O1 0.0201(5) 0.0458(8) 0.0212(4) -0.0051(4) 0.0060(3) -0.0086(5)
O2 0.0259(5) 0.0626(10) 0.0228(5) -0.0123(5) 0.0066(4) -0.0017(5)
O3 0.0298(6) 0.0914(12) 0.0279(5) -0.0102(6) 0.0136(4) -0.0013(6)
O4 0.0175(5) 0.0352(7) 0.0396(6) -0.0023(5) 0.0043(4) -0.0039(4)
O5 0.0552(7) 0.0541(8) 0.0302(6) -0.0052(5) -0.0035(5) -0.0258(6)
Si1 0.02094(17) 0.0264(2) 0.02129(16) -0.00191(17) 0.00223(12) -0.00396(18)

loop_
_atom_type_symbol
_atom_type_description
_atom_type_scat_dispersion_real
_atom_type_scat_dispersion_imag
_atom_type_scat_source
C C 0.0033 0.0016 'International Tables Vol C Tables 4.2.6.8 and 6.1.1.4'
H H 0.0000 0.0000 'International Tables Vol C Tables 4.2.6.8 and 6.1.1.4'
O O 0.0106 0.0060 'International Tables Vol C Tables 4.2.6.8 and 6.1.1.4'
Si Si 0.0817 0.0704 'International Tables Vol C Tables 4.2.6.8 and 6.1.1.4'

loop_
_geom_angle_atom_site_label_1
_geom_angle_atom_site_label_2
_geom_angle_atom_site_label_3
_geom_angle
_geom_angle_site_symmetry_1
_geom_angle_site_symmetry_3
_geom_angle_publ_flag
Si1 C1 H1A 109.5 . . ?
Si1 C1 H1B 109.5 . . ?
H1A C1 H1B 109.5 . . ?
Si1 C1 H1C 109.5 . . ?
H1A C1 H1C 109.5 . . ?
H1B C1 H1C 109.5 . . ?
Si1 C2 H2A 109.5 . . ?
Si1 C2 H2B 109.5 . . ?
H2A C2 H2B 109.5 . . ?
Si1 C2 H2C 109.5 . . ?
H2A C2 H2C 109.5 . . ?
H2B C2 H2C 109.5 . . ?
C4 C3 C6 108.67(15) . . ?
C4 C3 C5 108.33(15) . . ?
C6 C3 C5 109.29(15) . . ?
C4 C3 Si1 110.58(11) . . ?
C6 C3 Si1 109.95(11) . . ?
C5 C3 Si1 109.99(11) . . ?
C3 C4 H4A 109.5 . . ?
C3 C4 H4B 109.5 . . ?
H4A C4 H4B 109.5 . . ?
C3 C4 H4C 109.5 . . ?
H4A C4 H4C 109.5 . . ?
H4B C4 H4C 109.5 . . ?
C3 C5 H5A 109.5 . . ?
C3 C5 H5B 109.5 . . ?
H5A C5 H5B 109.5 . . ?
C3 C5 H5C 109.5 . . ?
H5A C5 H5C 109.5 . . ?
H5B C5 H5C 109.5 . . ?
C3 C6 H6A 109.5 . . ?
C3 C6 H6B 109.5 . . ?
H6A C6 H6B 109.5 . . ?
C3 C6 H6C 109.5 . . ?
H6A C6 H6C 109.5 . . ?
H6B C6 H6C 109.5 . . ?
O1 C7 C8 110.40(12) . . ?
O1 C7 C13 105.13(10) . . ?
C8 C7 C13 111.16(11) . . ?
O1 C7 H7 110.0 . . ?
C8 C7 H7 110.0 . . ?
C13 C7 H7 110.0 . . ?
O2 C8 C12 100.92(10) . . ?
O2 C8 C7 107.95(11) . . ?
C12 C8 C7 117.45(14) . . ?
O2 C8 H8 110.0 . . ?
C12 C8 H8 110.0 . . ?
C7 C8 H8 110.0 . . ?
O2 C9 O3 105.95(12) . . ?
O2 C9 C10 108.05(16) . . ?
O3 C9 C10 110.27(17) . . ?
O2 C9 C11 110.41(16) . . ?
O3 C9 C11 107.86(15) . . ?
C10 C9 C11 114.01(19) . . ?
C9 C10 H10A 109.5 . . ?
C9 C10 H10B 109.5 . . ?
H10A C10 H10B 109.5 . . ?
C9 C10 H10C 109.5 . . ?
H10A C10 H10C 109.5 . . ?
H10B C10 H10C 109.5 . . ?
C9 C11 H11A 109.5 . . ?
C9 C11 H11B 109.5 . . ?
H11A C11 H11B 109.5 . . ?
C9 C11 H11C 109.5 . . ?
H11A C11 H11C 109.5 . . ?
H11B C11 H11C 109.5 . . ?
O3 C12 C8 102.44(13) . . ?
O3 C12 H12A 111.3 . . ?
C8 C12 H12A 111.3 . . ?
O3 C12 H12B 111.3 . . ?
C8 C12 H12B 111.3 . . ?
H12A C12 H12B 109.2 . . ?
O4 C13 C7 111.01(11) . . ?
O4 C13 C14 108.37(12) . . ?
C7 C13 C14 112.21(11) . . ?
O4 C13 H13 108.4 . . ?
C7 C13 H13 108.4 . . ?
C14 C13 H13 108.4 . . ?
C15 C14 C16 112.24(13) . . ?
C15 C14 C13 112.85(12) . . ?
C16 C14 C13 108.47(11) . . ?
C15 C14 H14 107.7 . . ?
C16 C14 H14 107.7 . . ?
C13 C14 H14 107.7 . . ?
C14 C15 H15A 109.5 . . ?
C14 C15 H15B 109.5 . . ?
H15A C15 H15B 109.5 . . ?
C14 C15 H15C 109.5 . . ?
H15A C15 H15C 109.5 . . ?
H15B C15 H15C 109.5 . . ?
O5 C16 C17 120.48(13) . . ?
O5 C16 C14 121.80(14) . . ?
C17 C16 C14 117.71(13) . . ?
C16 C17 C18 116.21(14) . . ?
C16 C17 H17A 108.2 . . ?
C18 C17 H17A 108.2 . . ?
C16 C17 H17B 108.2 . . ?
C18 C17 H17B 108.2 . . ?
H17A C17 H17B 107.4 . . ?
C17 C18 H18A 109.5 . . ?
C17 C18 H18B 109.5 . . ?
H18A C18 H18B 109.5 . . ?
C17 C18 H18C 109.5 . . ?
H18A C18 H18C 109.5 . . ?
H18B C18 H18C 109.5 . . ?
C7 O1 Si1 133.98(8) . . ?
C9 O2 C8 108.27(10) . . ?
C9 O3 C12 108.02(11) . . ?
C13 O4 H4 109.5 . . ?
O1 Si1 C2 112.57(7) . . ?
O1 Si1 C1 109.42(7) . . ?
C2 Si1 C1 110.80(8) . . ?
O1 Si1 C3 103.78(6) . . ?
C2 Si1 C3 110.93(7) . . ?
C1 Si1 C3 109.08(8) . . ?

loop_
_geom_bond_atom_site_label_1
_geom_bond_atom_site_label_2
_geom_bond_distance
_geom_bond_site_symmetry_2
_geom_bond_publ_flag
C1 Si1 1.8630(19) . ?
C1 H1A 0.9800 . ?
C1 H1B 0.9800 . ?
C1 H1C 0.9800 . ?
C2 Si1 1.8551(17) . ?
C2 H2A 0.9800 . ?
C2 H2B 0.9800 . ?
C2 H2C 0.9800 . ?
C3 C4 1.533(3) . ?
C3 C6 1.536(2) . ?
C3 C5 1.537(2) . ?
C3 Si1 1.9004(15) . ?
C4 H4A 0.9800 . ?
C4 H4B 0.9800 . ?
C4 H4C 0.9800 . ?
C5 H5A 0.9800 . ?
C5 H5B 0.9800 . ?
C5 H5C 0.9800 . ?
C6 H6A 0.9800 . ?
C6 H6B 0.9800 . ?
C6 H6C 0.9800 . ?
C7 O1 1.4244(16) . ?
C7 C8 1.527(2) . ?
C7 C13 1.5362(18) . ?
C7 H7 1.0000 . ?
C8 O2 1.4319(15) . ?
C8 C12 1.523(2) . ?
C8 H8 1.0000 . ?
C9 O2 1.4283(18) . ?
C9 O3 1.434(2) . ?
C9 C10 1.508(3) . ?
C9 C11 1.514(3) . ?
C10 H10A 0.9800 . ?
C10 H10B 0.9800 . ?
C10 H10C 0.9800 . ?
C11 H11A 0.9800 . ?
C11 H11B 0.9800 . ?
C11 H11C 0.9800 . ?
C12 O3 1.4351(19) . ?
C12 H12A 0.9900 . ?
C12 H12B 0.9900 . ?
C13 O4 1.4223(16) . ?
C13 C14 1.5473(19) . ?
C13 H13 1.0000 . ?
C14 C15 1.520(2) . ?
C14 C16 1.5197(18) . ?
C14 H14 1.0000 . ?
C15 H15A 0.9800 . ?
C15 H15B 0.9800 . ?
C15 H15C 0.9800 . ?
C16 O5 1.2096(19) . ?
C16 C17 1.492(2) . ?
C17 C18 1.507(2) . ?
C17 H17A 0.9900 . ?
C17 H17B 0.9900 . ?
C18 H18A 0.9800 . ?
C18 H18B 0.9800 . ?
C18 H18C 0.9800 . ?
O1 Si1 1.6494(10) . ?
O4 H4 0.8400 . ?

loop_
_geom_torsion_atom_site_label_1
_geom_torsion_atom_site_label_2
_geom_torsion_atom_site_label_3
_geom_torsion_atom_site_label_4
_geom_torsion
_geom_torsion_site_symmetry_1
_geom_torsion_site_symmetry_2
_geom_torsion_site_symmetry_3
_geom_torsion_site_symmetry_4
_geom_torsion_publ_flag
O1 C7 C8 O2 56.97(15) . . . . ?
C13 C7 C8 O2 173.24(12) . . . . ?
O1 C7 C8 C12 170.10(11) . . . . ?
C13 C7 C8 C12 -73.63(15) . . . . ?
O2 C8 C12 O3 -37.11(15) . . . . ?
C7 C8 C12 O3 -154.11(12) . . . . ?
O1 C7 C13 O4 179.62(12) . . . . ?
C8 C7 C13 O4 60.16(16) . . . . ?
O1 C7 C13 C14 -58.96(15) . . . . ?
C8 C7 C13 C14 -178.42(12) . . . . ?
O4 C13 C14 C15 52.43(14) . . . . ?
C7 C13 C14 C15 -70.49(15) . . . . ?
O4 C13 C14 C16 -72.58(14) . . . . ?
C7 C13 C14 C16 164.49(12) . . . . ?
C15 C14 C16 O5 -18.0(2) . . . . ?
C13 C14 C16 O5 107.42(16) . . . . ?
C15 C14 C16 C17 160.91(14) . . . . ?
C13 C14 C16 C17 -73.71(16) . . . . ?
O5 C16 C17 C18 -1.7(2) . . . . ?
C14 C16 C17 C18 179.43(14) . . . . ?
C8 C7 O1 Si1 -72.84(17) . . . . ?
C13 C7 O1 Si1 167.19(10) . . . . ?
O3 C9 O2 C8 -16.84(19) . . . . ?
C10 C9 O2 C8 -135.01(17) . . . . ?
C11 C9 O2 C8 99.69(16) . . . . ?
C12 C8 O2 C9 33.36(18) . . . . ?
C7 C8 O2 C9 157.15(14) . . . . ?
O2 C9 O3 C12 -8.44(19) . . . . ?
C10 C9 O3 C12 108.24(18) . . . . ?
C11 C9 O3 C12 -126.68(15) . . . . ?
C8 C12 O3 C9 28.39(17) . . . . ?
C7 O1 Si1 C2 -23.84(16) . . . . ?
C7 O1 Si1 C1 99.82(15) . . . . ?
C7 O1 Si1 C3 -143.86(14) . . . . ?
C4 C3 Si1 O1 67.23(12) . . . . ?
C6 C3 Si1 O1 -52.77(13) . . . . ?
C5 C3 Si1 O1 -173.17(14) . . . . ?
C4 C3 Si1 C2 -53.90(13) . . . . ?
C6 C3 Si1 C2 -173.90(13) . . . . ?
C5 C3 Si1 C2 65.71(16) . . . . ?
C4 C3 Si1 C1 -176.22(11) . . . . ?
C6 C3 Si1 C1 63.78(14) . . . . ?
C5 C3 Si1 C1 -56.61(16) . . . . ?

loop_
_cod_related_entry_id
_cod_related_entry_database
_cod_related_entry_code
1 ChemSpider 30658950
